data_4301545
loop_
_publ_author_name
'Barry A. Blight'
'James A. Wisner'
'Michael C. Jennings'

_publ_section_title
;
Stability of [2]Pseudorotaxanes Templated Through Second-Sphere Coordination
;
_journal_name_full 'Inorganic Chemistry'
_journal_page_first 1920
_journal_page_last 1927
_journal_paper_doi 10.1021/ic801725u
_journal_volume 48
_journal_year 2009
_chemical_formula_moiety 'C68 H80 N4 O4, C22 H34 Cl2 N2 O2 Pt'
_chemical_formula_sum 'C90 H114 Cl2 N6 O6 Pt'
_chemical_formula_weight 1641.86
_chemical_name_systematic
; 
 ? 
;
_space_group_IT_number 14
_symmetry_cell_setting monoclinic
_symmetry_space_group_name_Hall '-P 2yn'
_symmetry_space_group_name_H-M 'P 1 21/n 1'
_atom_sites_solution_hydrogens geom
_atom_sites_solution_primary direct
_atom_sites_solution_secondary difmap
_audit_creation_method SHELXL-97
_cell_angle_alpha 90.00
_cell_angle_beta 106.077(2)
_cell_angle_gamma 90.00
_cell_formula_units_Z 2
_cell_length_a 12.3822(4)
_cell_length_b 16.4284(3)
_cell_length_c 20.8099(5)
_cell_measurement_reflns_used 35387
_cell_measurement_temperature 150(2)
_cell_measurement_theta_max 27.48
_cell_measurement_theta_min 2.04
_cell_volume 4067.59(18)
_computing_cell_refinement 'DENZO-SMN (Otwinowski & Minor, 1997)'
_computing_data_collection 'COLLECT (Nonius, 1997-2001)'
_computing_data_reduction DENZO-SMN
_computing_molecular_graphics 'SHELXTL/PC (Sheldrick, 2001)'
_computing_publication_material SHELXTL/PC
_computing_structure_refinement 'SHELXL-97 (Sheldrick, 1997)'
_computing_structure_solution 'SHELXS-97 (Sheldrick, 1997)'
_diffrn_ambient_temperature 150(2)
_diffrn_measured_fraction_theta_full 0.999
_diffrn_measured_fraction_theta_max 0.999
_diffrn_measurement_device_type 'Nonius Kappa-CCD'
_diffrn_measurement_method '\f scans, and \w scans with \k offsets'
_diffrn_radiation_monochromator graphite
_diffrn_radiation_source 'fine-focus sealed tube'
_diffrn_radiation_type MoK\a
_diffrn_radiation_wavelength 0.71073
_diffrn_reflns_av_R_equivalents 0.076
_diffrn_reflns_av_sigmaI/netI 0.0589
_diffrn_reflns_limit_h_max 15
_diffrn_reflns_limit_h_min -15
_diffrn_reflns_limit_k_max 20
_diffrn_reflns_limit_k_min -20
_diffrn_reflns_limit_l_max 25
_diffrn_reflns_limit_l_min -26
_diffrn_reflns_number 44038
_diffrn_reflns_theta_full 26.37
_diffrn_reflns_theta_max 26.37
_diffrn_reflns_theta_min 2.59
_diffrn_standards_number 0
_exptl_absorpt_coefficient_mu 1.848
_exptl_absorpt_correction_T_max 0.9553
_exptl_absorpt_correction_T_min 0.6305
_exptl_absorpt_correction_type multi-scan
_exptl_absorpt_process_details 'DENZO-SMN (Otwinowski & Minor, 1997)'
_exptl_crystal_colour colourless
_exptl_crystal_density_diffrn 1.341
_exptl_crystal_density_method 'not measured'
_exptl_crystal_description plate
_exptl_crystal_F_000 1712
_exptl_crystal_size_max 0.28
_exptl_crystal_size_mid 0.23
_exptl_crystal_size_min 0.03
_refine_diff_density_max 1.049
_refine_diff_density_min -1.456
_refine_diff_density_rms 0.107
_refine_ls_extinction_method none
_refine_ls_goodness_of_fit_ref 1.070
_refine_ls_hydrogen_treatment constr
_refine_ls_matrix_type full
_refine_ls_number_parameters 475
_refine_ls_number_reflns 8312
_refine_ls_number_restraints 0
_refine_ls_restrained_S_all 1.070
_refine_ls_R_factor_all 0.0751
_refine_ls_R_factor_gt 0.0455
_refine_ls_shift/su_max 0.000
_refine_ls_shift/su_mean 0.000
_refine_ls_structure_factor_coef Fsqd
_refine_ls_weighting_details 'calc w=1/[\s^2^(Fo^2^)+(0.0727P)^2^+1.4530P] where P=(Fo^2^+2Fc^2^)/3'
_refine_ls_weighting_scheme calc
_refine_ls_wR_factor_gt 0.1203
_refine_ls_wR_factor_ref 0.1332
_reflns_number_gt 5784
_reflns_number_total 8312
_reflns_threshold_expression I>2\s(I)
_cod_data_source_file ic801725u_si_001_3.cif
_cod_data_source_block 07251
_cod_depositor_comments
;
The following automatic conversions were performed:
'_symmetry_cell_setting' value 'Monoclinic' changed to 'monoclinic'
according to '/home/saulius/struct/CIF-dictionaries/cif_core.dic'
dictionary named 'cif_core.dic' version 2.4.1 from 2010-06-29.

Automatic conversion script
Id: cif_fix_enum 1527 2010-12-29 10:47:43Z saulius 
;
_cod_original_sg_symbol_H-M 'P 21/n'
_cod_database_code 4301545

loop_
_symmetry_equiv_pos_as_xyz
'x, y, z'
'-x+1/2, y+1/2, -z+1/2'
'-x, -y, -z'
'x-1/2, -y-1/2, z-1/2'

loop_
_atom_site_label
_atom_site_type_symbol
_atom_site_fract_x
_atom_site_fract_y
_atom_site_fract_z
_atom_site_U_iso_or_equiv
_atom_site_adp_type
_atom_site_occupancy
_atom_site_symmetry_multiplicity
_atom_site_calc_flag
_atom_site_refinement_flags
_atom_site_disorder_assembly
_atom_site_disorder_group
Pt Pt 0.0000 1.0000 0.5000 0.02880(10) Uani 1 2 d S . .
Cl Cl 0.06301(12) 0.98996(7) 0.40719(6) 0.0410(3) Uani 1 1 d . . .
N1 N -0.0348(4) 0.8773(2) 0.49607(18) 0.0359(11) Uani 1 1 d . . .
C2 C -0.1132(4) 0.8462(3) 0.4425(2) 0.0354(11) Uani 1 1 d . . .
H2A H -0.1566 0.8819 0.4094 0.042 Uiso 1 1 calc R . .
C3 C -0.1300(4) 0.7650(3) 0.4361(3) 0.0408(13) Uani 1 1 d . . .
H3A H -0.1891 0.7440 0.4006 0.049 Uiso 1 1 calc R . .
C4 C -0.0603(4) 0.7119(3) 0.4819(2) 0.0383(12) Uani 1 1 d . . .
C5 C 0.0237(5) 0.7458(3) 0.5336(3) 0.0458(14) Uani 1 1 d . . .
H5A H 0.0711 0.7115 0.5662 0.055 Uiso 1 1 calc R . .
C6 C 0.0380(5) 0.8263(3) 0.5376(3) 0.0460(14) Uani 1 1 d . . .
H6A H 0.1006 0.8483 0.5703 0.055 Uiso 1 1 calc R . .
O71 O -0.0701(3) 0.62979(19) 0.47917(17) 0.0468(10) Uani 1 1 d . . .
C72 C -0.1405(5) 0.5937(3) 0.4211(3) 0.0493(14) Uani 1 1 d . . .
H72A H -0.1161 0.6101 0.3816 0.059 Uiso 1 1 calc R . .
H72B H -0.2189 0.6124 0.4145 0.059 Uiso 1 1 calc R . .
C73 C -0.1348(5) 0.5004(3) 0.4286(3) 0.0496(15) Uani 1 1 d . . .
H73A H -0.0558 0.4822 0.4377 0.059 Uiso 1 1 calc R . .
H73B H -0.1787 0.4747 0.3864 0.059 Uiso 1 1 calc R . .
C74 C -0.1835(6) 0.4731(4) 0.4880(3) 0.0622(19) Uani 1 1 d . . .
H74A H -0.1670 0.4146 0.4967 0.075 Uiso 1 1 calc R . .
H74B H -0.1430 0.5033 0.5287 0.075 Uiso 1 1 calc R . .
C75 C -0.3057(7) 0.4858(4) 0.4770(4) 0.0644(19) Uani 1 1 d . . .
H75A H -0.3239 0.5436 0.4655 0.077 Uiso 1 1 calc R . .
H75B H -0.3253 0.4741 0.5191 0.077 Uiso 1 1 calc R . .
C76 C -0.3784(6) 0.4313(5) 0.4205(3) 0.084(2) Uani 1 1 d . . .
H76A H -0.3624 0.4456 0.3778 0.100 Uiso 1 1 calc R . .
H76B H -0.3567 0.3737 0.4305 0.100 Uiso 1 1 calc R . .
C77 C -0.5031(7) 0.4401(6) 0.4120(5) 0.123(4) Uani 1 1 d . . .
H77A H -0.5446 0.4044 0.3758 0.185 Uiso 1 1 calc R . .
H77B H -0.5257 0.4967 0.4010 0.185 Uiso 1 1 calc R . .
H77C H -0.5199 0.4248 0.4538 0.185 Uiso 1 1 calc R . .
C11 C 0.6640(4) 1.1059(3) 0.8452(2) 0.0440(14) Uani 1 1 d . . .
H11J H 0.6900 1.0998 0.8944 0.053 Uiso 1 1 calc R . .
H11K H 0.7253 1.1313 0.8301 0.053 Uiso 1 1 calc R . .
C12 C 0.6354(4) 1.0223(3) 0.8124(3) 0.0395(13) Uani 1 1 d . . .
H12A H 0.7045 0.9888 0.8221 0.047 Uiso 1 1 calc R . .
H12B H 0.5810 0.9946 0.8319 0.047 Uiso 1 1 calc R . .
C13 C 0.5861(4) 1.0287(3) 0.7375(2) 0.0297(10) Uani 1 1 d . . .
H13A H 0.5660 0.9735 0.7190 0.036 Uiso 1 1 calc R . .
H13B H 0.6440 1.0507 0.7176 0.036 Uiso 1 1 calc R . .
C14 C 0.4805(4) 1.0836(2) 0.7164(2) 0.0259(10) Uani 1 1 d . . .
C15 C 0.5147(4) 1.1665(2) 0.7507(2) 0.0282(10) Uani 1 1 d . . .
H15A H 0.5726 1.1917 0.7325 0.034 Uiso 1 1 calc R . .
H15B H 0.4484 1.2030 0.7400 0.034 Uiso 1 1 calc R . .
C16 C 0.5603(4) 1.1595(3) 0.8260(2) 0.0377(12) Uani 1 1 d . . .
H16A H 0.5017 1.1363 0.8447 0.045 Uiso 1 1 calc R . .
H16B H 0.5794 1.2144 0.8455 0.045 Uiso 1 1 calc R . .
C17 C 0.4437(3) 1.0929(2) 0.6389(2) 0.0250(9) Uani 1 1 d . . .
C18 C 0.4206(4) 1.0230(3) 0.5992(2) 0.0283(10) Uani 1 1 d . . .
H18A H 0.4344 0.9711 0.6201 0.034 Uiso 1 1 calc R . .
C19 C 0.3782(4) 1.0268(3) 0.5303(2) 0.0311(11) Uani 1 1 d . . .
C20 C 0.3596(3) 1.1033(3) 0.4997(2) 0.0265(10) Uani 1 1 d . . .
C21 C 0.3839(4) 1.1747(2) 0.5374(2) 0.0278(10) Uani 1 1 d . . .
C22 C 0.4266(4) 1.1668(2) 0.6069(2) 0.0279(10) Uani 1 1 d . . .
H22A H 0.4444 1.2148 0.6331 0.033 Uiso 1 1 calc R . .
C23 C 0.3539(4) 0.9488(3) 0.4902(2) 0.0378(12) Uani 1 1 d . . .
H23A H 0.3723 0.9021 0.5206 0.057 Uiso 1 1 calc R . .
H23B H 0.3996 0.9469 0.4586 0.057 Uiso 1 1 calc R . .
H23C H 0.2741 0.9469 0.4656 0.057 Uiso 1 1 calc R . .
C24 C 0.3629(4) 1.2579(3) 0.5058(2) 0.0364(12) Uani 1 1 d . . .
H24A H 0.3332 1.2522 0.4572 0.055 Uiso 1 1 calc R . .
H24B H 0.4335 1.2885 0.5162 0.055 Uiso 1 1 calc R . .
H24C H 0.3082 1.2870 0.5234 0.055 Uiso 1 1 calc R . .
N25 N 0.3036(3) 1.1072(2) 0.42912(17) 0.0309(9) Uani 1 1 d . . .
H25A H 0.2382 1.0824 0.4151 0.037 Uiso 1 1 calc R . .
C26 C 0.3429(4) 1.1456(3) 0.3825(2) 0.0285(10) Uani 1 1 d . . .
O27 O 0.4368(3) 1.1759(2) 0.39489(15) 0.0399(8) Uani 1 1 d . . .
C28 C 0.2636(4) 1.1491(2) 0.3127(2) 0.0261(10) Uani 1 1 d . . .
C29 C 0.1532(4) 1.1227(2) 0.2973(2) 0.0281(10) Uani 1 1 d . . .
H29A H 0.1242 1.1019 0.3318 0.034 Uiso 1 1 calc R . .
C30 C 0.0841(4) 1.1261(2) 0.2319(2) 0.0259(10) Uani 1 1 d . . .
C31 C 0.1266(4) 1.1587(2) 0.1828(2) 0.0264(10) Uani 1 1 d . . .
H31A H 0.0800 1.1600 0.1381 0.032 Uiso 1 1 calc R . .
C32 C 0.2351(4) 1.1895(2) 0.1963(2) 0.0266(10) Uani 1 1 d . . .
C33 C 0.3026(4) 1.1829(2) 0.2627(2) 0.0262(10) Uani 1 1 d . . .
H33A H 0.3777 1.2025 0.2735 0.031 Uiso 1 1 calc R . .
C34 C 0.2810(4) 1.2339(3) 0.1446(2) 0.0299(10) Uani 1 1 d . . .
C35 C 0.2013(4) 1.2253(3) 0.0728(2) 0.0433(13) Uani 1 1 d . . .
H35A H 0.1270 1.2467 0.0717 0.065 Uiso 1 1 calc R . .
H35B H 0.1947 1.1677 0.0600 0.065 Uiso 1 1 calc R . .
H35C H 0.2320 1.2560 0.0415 0.065 Uiso 1 1 calc R . .
C36 C 0.3985(4) 1.2018(3) 0.1456(3) 0.0399(12) Uani 1 1 d . . .
H36A H 0.4492 1.2073 0.1909 0.060 Uiso 1 1 calc R . .
H36B H 0.4280 1.2334 0.1143 0.060 Uiso 1 1 calc R . .
H36C H 0.3930 1.1443 0.1325 0.060 Uiso 1 1 calc R . .
C37 C 0.2870(4) 1.3243(3) 0.1628(2) 0.0374(12) Uani 1 1 d . . .
H37A H 0.3370 1.3317 0.2080 0.056 Uiso 1 1 calc R . .
H37B H 0.2117 1.3441 0.1611 0.056 Uiso 1 1 calc R . .
H37C H 0.3163 1.3549 0.1308 0.056 Uiso 1 1 calc R . .
C38 C -0.0380(4) 1.1019(3) 0.2135(2) 0.0321(11) Uani 1 1 d . . .
O39 O -0.1051(3) 1.1268(2) 0.16330(16) 0.0419(9) Uani 1 1 d . . .
N40 N -0.0654(3) 1.0498(2) 0.25756(19) 0.0345(10) Uani 1 1 d . . .
H40A H -0.0097 1.0334 0.2913 0.041 Uiso 1 1 calc R . .
C41 C -0.1742(4) 1.0191(3) 0.2551(2) 0.0297(11) Uani 1 1 d . . .
C42 C -0.2613(4) 1.0708(3) 0.2578(2) 0.0310(11) Uani 1 1 d . . .
C43 C -0.3621(4) 1.0366(3) 0.2624(2) 0.0257(9) Uani 1 1 d . . .
H43A H -0.4226 1.0719 0.2630 0.031 Uiso 1 1 calc R . .
C44 C -0.3779(4) 0.9528(2) 0.2662(2) 0.0241(9) Uani 1 1 d . . .
C45 C -0.2885(4) 0.9035(3) 0.2627(2) 0.0273(10) Uani 1 1 d . . .
H45A H -0.2972 0.8461 0.2645 0.033 Uiso 1 1 calc R . .
C46 C -0.1869(4) 0.9341(3) 0.2566(2) 0.0319(11) Uani 1 1 d . . .
C47 C -0.2478(4) 1.1617(3) 0.2602(3) 0.0427(13) Uani 1 1 d . . .
H47A H -0.1729 1.1759 0.2564 0.064 Uiso 1 1 calc R . .
H47B H -0.2565 1.1822 0.3027 0.064 Uiso 1 1 calc R . .
H47C H -0.3051 1.1863 0.2231 0.064 Uiso 1 1 calc R . .
C48 C -0.0925(4) 0.8767(3) 0.2556(3) 0.0439(13) Uani 1 1 d . . .
H48A H -0.1179 0.8204 0.2571 0.066 Uiso 1 1 calc R . .
H48B H -0.0283 0.8872 0.2945 0.066 Uiso 1 1 calc R . .
H48C H -0.0700 0.8851 0.2145 0.066 Uiso 1 1 calc R . .

loop_
_atom_site_aniso_label
_atom_site_aniso_U_11
_atom_site_aniso_U_22
_atom_site_aniso_U_33
_atom_site_aniso_U_23
_atom_site_aniso_U_13
_atom_site_aniso_U_12
Pt 0.03079(16) 0.02859(15) 0.02567(15) 0.00450(10) 0.00556(10) -0.00283(11)
Cl 0.0463(8) 0.0478(7) 0.0325(6) 0.0012(5) 0.0169(6) -0.0079(5)
N1 0.041(2) 0.021(2) 0.035(2) -0.0046(15) -0.0077(19) 0.0058(16)
C2 0.032(3) 0.034(3) 0.040(3) 0.007(2) 0.010(2) -0.001(2)
C3 0.034(3) 0.042(3) 0.041(3) 0.000(2) 0.002(2) -0.001(2)
C4 0.039(3) 0.037(3) 0.041(3) 0.002(2) 0.014(2) 0.006(2)
C5 0.051(4) 0.044(3) 0.034(3) 0.012(2) 0.000(3) 0.005(3)
C6 0.052(4) 0.039(3) 0.040(3) 0.013(2) 0.002(3) -0.008(3)
O71 0.063(3) 0.0296(18) 0.041(2) 0.0029(15) 0.0027(18) 0.0054(17)
C72 0.044(3) 0.049(3) 0.049(3) -0.002(2) 0.002(3) 0.002(3)
C73 0.049(3) 0.044(3) 0.047(3) 0.017(2) -0.002(3) -0.006(2)
C74 0.077(5) 0.040(3) 0.057(4) 0.004(3) -0.003(4) -0.006(3)
C75 0.073(5) 0.060(4) 0.064(5) 0.015(3) 0.025(4) 0.006(3)
C76 0.074(5) 0.119(6) 0.059(4) 0.013(4) 0.020(4) -0.013(5)
C77 0.069(6) 0.168(10) 0.131(8) 0.051(7) 0.026(5) -0.029(6)
C11 0.038(3) 0.046(3) 0.037(3) 0.010(2) -0.008(2) -0.008(2)
C12 0.030(3) 0.037(3) 0.042(3) 0.005(2) -0.006(2) -0.004(2)
C13 0.024(2) 0.030(2) 0.035(3) 0.005(2) 0.010(2) 0.0004(19)
C14 0.025(2) 0.025(2) 0.026(2) -0.0006(17) 0.0055(19) -0.0045(17)
C15 0.031(3) 0.027(2) 0.026(2) 0.0007(18) 0.0065(19) -0.0021(19)
C16 0.045(3) 0.036(3) 0.028(3) -0.001(2) 0.003(2) -0.013(2)
C17 0.018(2) 0.030(2) 0.026(2) 0.0005(17) 0.0049(18) -0.0015(18)
C18 0.031(3) 0.027(2) 0.028(2) 0.0052(18) 0.009(2) 0.0004(18)
C19 0.033(3) 0.031(2) 0.030(3) 0.001(2) 0.009(2) -0.002(2)
C20 0.018(2) 0.039(3) 0.022(2) 0.0026(18) 0.0043(18) -0.0017(19)
C21 0.024(2) 0.027(2) 0.031(2) 0.0043(18) 0.0040(19) -0.0031(18)
C22 0.024(2) 0.026(2) 0.033(2) -0.0026(18) 0.0057(19) -0.0009(18)
C23 0.044(3) 0.034(3) 0.034(3) -0.002(2) 0.009(2) -0.003(2)
C24 0.045(3) 0.028(2) 0.032(3) 0.0050(19) 0.004(2) 0.002(2)
N25 0.032(2) 0.036(2) 0.0229(19) 0.0014(16) 0.0043(16) -0.0061(17)
C26 0.029(3) 0.031(2) 0.024(2) 0.0030(18) 0.0060(19) 0.0006(19)
O27 0.0280(19) 0.057(2) 0.0319(18) 0.0068(15) 0.0035(15) -0.0103(16)
C28 0.028(2) 0.028(2) 0.023(2) 0.0026(17) 0.0072(19) 0.0001(18)
C29 0.028(2) 0.027(2) 0.030(2) 0.0076(18) 0.009(2) -0.0005(19)
C30 0.025(2) 0.024(2) 0.028(2) 0.0019(17) 0.0069(19) 0.0005(18)
C31 0.027(2) 0.026(2) 0.026(2) 0.0031(17) 0.0064(19) 0.0006(18)
C32 0.029(2) 0.023(2) 0.029(2) 0.0039(17) 0.0103(19) 0.0008(18)
C33 0.024(2) 0.025(2) 0.029(2) 0.0050(17) 0.0080(18) -0.0003(18)
C34 0.026(2) 0.037(2) 0.030(2) 0.0069(19) 0.012(2) -0.0041(19)
C35 0.049(3) 0.057(3) 0.024(3) 0.003(2) 0.010(2) -0.013(3)
C36 0.038(3) 0.047(3) 0.045(3) 0.009(2) 0.027(2) 0.002(2)
C37 0.041(3) 0.027(2) 0.046(3) 0.009(2) 0.016(2) -0.006(2)
C38 0.032(3) 0.030(2) 0.035(3) 0.002(2) 0.010(2) -0.008(2)
O39 0.0297(18) 0.058(2) 0.0311(18) 0.0164(16) -0.0032(15) -0.0056(16)
N40 0.024(2) 0.037(2) 0.038(2) 0.0138(17) 0.0019(17) -0.0072(17)
C41 0.024(2) 0.034(3) 0.031(3) 0.0077(18) 0.006(2) -0.0070(18)
C42 0.033(3) 0.030(2) 0.027(2) 0.0054(18) 0.004(2) -0.007(2)
C43 0.025(2) 0.028(2) 0.025(2) 0.0003(19) 0.0075(19) -0.001(2)
C44 0.026(2) 0.024(2) 0.021(2) 0.0002(16) 0.0051(18) -0.0028(18)
C45 0.027(2) 0.022(2) 0.032(2) 0.0014(18) 0.0069(19) -0.0010(19)
C46 0.029(3) 0.029(2) 0.037(3) 0.0032(19) 0.008(2) 0.001(2)
C47 0.045(3) 0.028(2) 0.055(3) 0.004(2) 0.013(3) -0.007(2)
C48 0.029(3) 0.036(3) 0.067(4) 0.003(2) 0.015(3) 0.003(2)

loop_
_atom_type_symbol
_atom_type_description
_atom_type_scat_dispersion_real
_atom_type_scat_dispersion_imag
_atom_type_scat_source
C C 0.0033 0.0016 'International Tables Vol C Tables 4.2.6.8 and 6.1.1.4'
H H 0.0000 0.0000 'International Tables Vol C Tables 4.2.6.8 and 6.1.1.4'
N N 0.0061 0.0033 'International Tables Vol C Tables 4.2.6.8 and 6.1.1.4'
O O 0.0106 0.0060 'International Tables Vol C Tables 4.2.6.8 and 6.1.1.4'
Cl Cl 0.1484 0.1585 'International Tables Vol C Tables 4.2.6.8 and 6.1.1.4'
Pt Pt -1.7033 8.3905 'International Tables Vol C Tables 4.2.6.8 and 6.1.1.4'

loop_
_geom_angle_atom_site_label_1
_geom_angle_atom_site_label_2
_geom_angle_atom_site_label_3
_geom_angle
_geom_angle_site_symmetry_1
_geom_angle_site_symmetry_3
_geom_angle_publ_flag
N1 Pt N1 180.000(1) 3_576 . ?
N1 Pt Cl 90.72(12) 3_576 3_576 ?
N1 Pt Cl 89.28(12) . 3_576 ?
N1 Pt Cl 89.28(12) 3_576 . ?
N1 Pt Cl 90.72(12) . . ?
Cl Pt Cl 180.0 3_576 . ?
C6 N1 C2 119.4(4) . . ?
C6 N1 Pt 119.0(3) . . ?
C2 N1 Pt 119.6(3) . . ?
C3 C2 N1 120.5(4) . . ?
C3 C2 H2A 119.8 . . ?
N1 C2 H2A 119.8 . . ?
C2 C3 C4 119.9(5) . . ?
C2 C3 H3A 120.0 . . ?
C4 C3 H3A 120.0 . . ?
O71 C4 C5 118.1(4) . . ?
O71 C4 C3 124.1(5) . . ?
C5 C4 C3 117.8(4) . . ?
C6 C5 C4 120.3(5) . . ?
C6 C5 H5A 119.9 . . ?
C4 C5 H5A 119.9 . . ?
C5 C6 N1 121.3(5) . . ?
C5 C6 H6A 119.4 . . ?
N1 C6 H6A 119.4 . . ?
C4 O71 C72 118.8(4) . . ?
O71 C72 C73 109.4(4) . . ?
O71 C72 H72A 109.8 . . ?
C73 C72 H72A 109.8 . . ?
O71 C72 H72B 109.8 . . ?
C73 C72 H72B 109.8 . . ?
H72A C72 H72B 108.2 . . ?
C72 C73 C74 110.1(5) . . ?
C72 C73 H73A 109.6 . . ?
C74 C73 H73A 109.6 . . ?
C72 C73 H73B 109.6 . . ?
C74 C73 H73B 109.6 . . ?
H73A C73 H73B 108.2 . . ?
C75 C74 C73 115.7(5) . . ?
C75 C74 H74A 108.3 . . ?
C73 C74 H74A 108.3 . . ?
C75 C74 H74B 108.3 . . ?
C73 C74 H74B 108.3 . . ?
H74A C74 H74B 107.4 . . ?
C74 C75 C76 112.9(6) . . ?
C74 C75 H75A 109.0 . . ?
C76 C75 H75A 109.0 . . ?
C74 C75 H75B 109.0 . . ?
C76 C75 H75B 109.0 . . ?
H75A C75 H75B 107.8 . . ?
C77 C76 C75 113.1(7) . . ?
C77 C76 H76A 109.0 . . ?
C75 C76 H76A 109.0 . . ?
C77 C76 H76B 109.0 . . ?
C75 C76 H76B 109.0 . . ?
H76A C76 H76B 107.8 . . ?
C76 C77 H77A 109.5 . . ?
C76 C77 H77B 109.5 . . ?
H77A C77 H77B 109.5 . . ?
C76 C77 H77C 109.5 . . ?
H77A C77 H77C 109.5 . . ?
H77B C77 H77C 109.5 . . ?
C16 C11 C12 109.3(4) . . ?
C16 C11 H11J 109.8 . . ?
C12 C11 H11J 109.8 . . ?
C16 C11 H11K 109.8 . . ?
C12 C11 H11K 109.8 . . ?
H11J C11 H11K 108.3 . . ?
C13 C12 C11 112.0(4) . . ?
C13 C12 H12A 109.2 . . ?
C11 C12 H12A 109.2 . . ?
C13 C12 H12B 109.2 . . ?
C11 C12 H12B 109.2 . . ?
H12A C12 H12B 107.9 . . ?
C12 C13 C14 113.6(4) . . ?
C12 C13 H13A 108.8 . . ?
C14 C13 H13A 108.8 . . ?
C12 C13 H13B 108.8 . . ?
C14 C13 H13B 108.8 . . ?
H13A C13 H13B 107.7 . . ?
C44 C14 C15 112.0(4) 3_576 . ?
C44 C14 C13 113.3(3) 3_576 . ?
C15 C14 C13 106.4(3) . . ?
C44 C14 C17 105.0(3) 3_576 . ?
C15 C14 C17 110.9(3) . . ?
C13 C14 C17 109.4(4) . . ?
C16 C15 C14 112.8(3) . . ?
C16 C15 H15A 109.0 . . ?
C14 C15 H15A 109.0 . . ?
C16 C15 H15B 109.0 . . ?
C14 C15 H15B 109.0 . . ?
H15A C15 H15B 107.8 . . ?
C15 C16 C11 111.2(4) . . ?
C15 C16 H16A 109.4 . . ?
C11 C16 H16A 109.4 . . ?
C15 C16 H16B 109.4 . . ?
C11 C16 H16B 109.4 . . ?
H16A C16 H16B 108.0 . . ?
C22 C17 C18 117.4(4) . . ?
C22 C17 C14 123.5(4) . . ?
C18 C17 C14 119.1(4) . . ?
C19 C18 C17 122.1(4) . . ?
C19 C18 H18A 118.9 . . ?
C17 C18 H18A 118.9 . . ?
C18 C19 C20 118.6(4) . . ?
C18 C19 C23 119.5(4) . . ?
C20 C19 C23 121.9(4) . . ?
C21 C20 C19 121.1(4) . . ?
C21 C20 N25 120.2(4) . . ?
C19 C20 N25 118.3(4) . . ?
C20 C21 C22 117.5(4) . . ?
C20 C21 C24 122.2(4) . . ?
C22 C21 C24 120.3(4) . . ?
C17 C22 C21 123.1(4) . . ?
C17 C22 H22A 118.4 . . ?
C21 C22 H22A 118.4 . . ?
C19 C23 H23A 109.5 . . ?
C19 C23 H23B 109.5 . . ?
H23A C23 H23B 109.5 . . ?
C19 C23 H23C 109.5 . . ?
H23A C23 H23C 109.5 . . ?
H23B C23 H23C 109.5 . . ?
C21 C24 H24A 109.5 . . ?
C21 C24 H24B 109.5 . . ?
H24A C24 H24B 109.5 . . ?
C21 C24 H24C 109.5 . . ?
H24A C24 H24C 109.5 . . ?
H24B C24 H24C 109.5 . . ?
C26 N25 C20 125.6(4) . . ?
C26 N25 H25A 117.2 . . ?
C20 N25 H25A 117.2 . . ?
O27 C26 N25 123.1(4) . . ?
O27 C26 C28 120.9(4) . . ?
N25 C26 C28 116.0(4) . . ?
C33 C28 C29 118.8(4) . . ?
C33 C28 C26 118.0(4) . . ?
C29 C28 C26 123.2(4) . . ?
C28 C29 C30 120.9(4) . . ?
C28 C29 H29A 119.6 . . ?
C30 C29 H29A 119.6 . . ?
C31 C30 C29 118.8(4) . . ?
C31 C30 C38 118.4(4) . . ?
C29 C30 C38 122.6(4) . . ?
C30 C31 C32 122.5(4) . . ?
C30 C31 H31A 118.8 . . ?
C32 C31 H31A 118.8 . . ?
C31 C32 C33 116.6(4) . . ?
C31 C32 C34 123.8(4) . . ?
C33 C32 C34 119.4(4) . . ?
C28 C33 C32 122.3(4) . . ?
C28 C33 H33A 118.8 . . ?
C32 C33 H33A 118.8 . . ?
C37 C34 C32 106.9(4) . . ?
C37 C34 C36 110.3(4) . . ?
C32 C34 C36 111.0(3) . . ?
C37 C34 C35 107.6(4) . . ?
C32 C34 C35 111.8(4) . . ?
C36 C34 C35 109.2(4) . . ?
C34 C35 H35A 109.5 . . ?
C34 C35 H35B 109.5 . . ?
H35A C35 H35B 109.5 . . ?
C34 C35 H35C 109.5 . . ?
H35A C35 H35C 109.5 . . ?
H35B C35 H35C 109.5 . . ?
C34 C36 H36A 109.5 . . ?
C34 C36 H36B 109.5 . . ?
H36A C36 H36B 109.5 . . ?
C34 C36 H36C 109.5 . . ?
H36A C36 H36C 109.5 . . ?
H36B C36 H36C 109.5 . . ?
C34 C37 H37A 109.5 . . ?
C34 C37 H37B 109.5 . . ?
H37A C37 H37B 109.5 . . ?
C34 C37 H37C 109.5 . . ?
H37A C37 H37C 109.5 . . ?
H37B C37 H37C 109.5 . . ?
O39 C38 N40 123.6(4) . . ?
O39 C38 C30 121.9(4) . . ?
N40 C38 C30 114.5(4) . . ?
C38 N40 C41 127.3(4) . . ?
C38 N40 H40A 116.3 . . ?
C41 N40 H40A 116.3 . . ?
C42 C41 C46 121.0(4) . . ?
C42 C41 N40 121.3(4) . . ?
C46 C41 N40 117.4(4) . . ?
C41 C42 C43 118.5(4) . . ?
C41 C42 C47 122.0(5) . . ?
C43 C42 C47 119.4(5) . . ?
C44 C43 C42 122.9(4) . . ?
C44 C43 H43A 118.6 . . ?
C42 C43 H43A 118.6 . . ?
C45 C44 C43 116.5(4) . . ?
C45 C44 C14 120.5(4) . 3_576 ?
C43 C44 C14 122.4(4) . 3_576 ?
C44 C45 C46 123.2(4) . . ?
C44 C45 H45A 118.4 . . ?
C46 C45 H45A 118.4 . . ?
C45 C46 C41 118.0(4) . . ?
C45 C46 C48 119.9(4) . . ?
C41 C46 C48 122.0(4) . . ?
C42 C47 H47A 109.5 . . ?
C42 C47 H47B 109.5 . . ?
H47A C47 H47B 109.5 . . ?
C42 C47 H47C 109.5 . . ?
H47A C47 H47C 109.5 . . ?
H47B C47 H47C 109.5 . . ?
C46 C48 H48A 109.5 . . ?
C46 C48 H48B 109.5 . . ?
H48A C48 H48B 109.5 . . ?
C46 C48 H48C 109.5 . . ?
H48A C48 H48C 109.5 . . ?
H48B C48 H48C 109.5 . . ?

loop_
_geom_bond_atom_site_label_1
_geom_bond_atom_site_label_2
_geom_bond_distance
_geom_bond_site_symmetry_2
_geom_bond_publ_flag
Pt N1 2.059(4) 3_576 ?
Pt N1 2.059(4) . ?
Pt Cl 2.2804(13) 3_576 ?
Pt Cl 2.2804(13) . ?
N1 C6 1.353(6) . ?
N1 C2 1.358(6) . ?
C2 C3 1.352(6) . ?
C2 H2A 0.9500 . ?
C3 C4 1.399(7) . ?
C3 H3A 0.9500 . ?
C4 O71 1.354(6) . ?
C4 C5 1.389(7) . ?
C5 C6 1.334(7) . ?
C5 H5A 0.9500 . ?
C6 H6A 0.9500 . ?
O71 C72 1.410(5) . ?
C72 C73 1.539(6) . ?
C72 H72A 0.9900 . ?
C72 H72B 0.9900 . ?
C73 C74 1.583(9) . ?
C73 H73A 0.9900 . ?
C73 H73B 0.9900 . ?
C74 C75 1.481(10) . ?
C74 H74A 0.9900 . ?
C74 H74B 0.9900 . ?
C75 C76 1.552(9) . ?
C75 H75A 0.9900 . ?
C75 H75B 0.9900 . ?
C76 C77 1.512(10) . ?
C76 H76A 0.9900 . ?
C76 H76B 0.9900 . ?
C77 H77A 0.9800 . ?
C77 H77B 0.9800 . ?
C77 H77C 0.9800 . ?
C11 C16 1.517(7) . ?
C11 C12 1.530(6) . ?
C11 H11J 0.9900 . ?
C11 H11K 0.9900 . ?
C12 C13 1.512(6) . ?
C12 H12A 0.9900 . ?
C12 H12B 0.9900 . ?
C13 C14 1.548(6) . ?
C13 H13A 0.9900 . ?
C13 H13B 0.9900 . ?
C14 C44 1.534(6) 3_576 ?
C14 C15 1.542(5) . ?
C14 C17 1.557(6) . ?
C15 C16 1.517(6) . ?
C15 H15A 0.9900 . ?
C15 H15B 0.9900 . ?
C16 H16A 0.9900 . ?
C16 H16B 0.9900 . ?
C17 C22 1.372(5) . ?
C17 C18 1.399(6) . ?
C18 C19 1.385(6) . ?
C18 H18A 0.9500 . ?
C19 C20 1.398(6) . ?
C19 C23 1.514(6) . ?
C20 C21 1.396(6) . ?
C20 N25 1.442(5) . ?
C21 C22 1.402(6) . ?
C21 C24 1.508(5) . ?
C22 H22A 0.9500 . ?
C23 H23A 0.9800 . ?
C23 H23B 0.9800 . ?
C23 H23C 0.9800 . ?
C24 H24A 0.9800 . ?
C24 H24B 0.9800 . ?
C24 H24C 0.9800 . ?
N25 C26 1.357(6) . ?
N25 H25A 0.8800 . ?
C26 O27 1.224(5) . ?
C26 C28 1.513(6) . ?
C28 C33 1.379(6) . ?
C28 C29 1.384(6) . ?
C29 C30 1.394(5) . ?
C29 H29A 0.9500 . ?
C30 C31 1.380(6) . ?
C30 C38 1.508(6) . ?
C31 C32 1.390(6) . ?
C31 H31A 0.9500 . ?
C32 C33 1.408(6) . ?
C32 C34 1.533(6) . ?
C33 H33A 0.9500 . ?
C34 C37 1.528(6) . ?
C34 C36 1.543(6) . ?
C34 C35 1.551(6) . ?
C35 H35A 0.9800 . ?
C35 H35B 0.9800 . ?
C35 H35C 0.9800 . ?
C36 H36A 0.9800 . ?
C36 H36B 0.9800 . ?
C36 H36C 0.9800 . ?
C37 H37A 0.9800 . ?
C37 H37B 0.9800 . ?
C37 H37C 0.9800 . ?
C38 O39 1.212(5) . ?
C38 N40 1.363(6) . ?
N40 C41 1.426(6) . ?
N40 H40A 0.8800 . ?
C41 C42 1.386(7) . ?
C41 C46 1.406(6) . ?
C42 C43 1.396(6) . ?
C42 C47 1.502(6) . ?
C43 C44 1.396(6) . ?
C43 H43A 0.9500 . ?
C44 C45 1.390(6) . ?
C44 C14 1.534(6) 3_576 ?
C45 C46 1.393(6) . ?
C45 H45A 0.9500 . ?
C46 C48 1.506(6) . ?
C47 H47A 0.9800 . ?
C47 H47B 0.9800 . ?
C47 H47C 0.9800 . ?
C48 H48A 0.9800 . ?
C48 H48B 0.9800 . ?
C48 H48C 0.9800 . ?

loop_
_geom_hbond_atom_site_label_D
_geom_hbond_atom_site_label_H
_geom_hbond_atom_site_label_A
_geom_hbond_distance_DH
_geom_hbond_distance_HA
_geom_hbond_distance_DA
_geom_hbond_angle_DHA
_geom_hbond_site_symmetry_A
N25 H25A Cl 0.88 2.62 3.469(4) 163.6 .
N40 H40A Cl 0.88 2.44 3.233(4) 150.9 .

loop_
_geom_torsion_atom_site_label_1
_geom_torsion_atom_site_label_2
_geom_torsion_atom_site_label_3
_geom_torsion_atom_site_label_4
_geom_torsion
_geom_torsion_site_symmetry_1
_geom_torsion_site_symmetry_2
_geom_torsion_site_symmetry_3
_geom_torsion_site_symmetry_4
_geom_torsion_publ_flag
N1 Pt N1 C6 100(100) 3_576 . . . ?
Cl Pt N1 C6 -79.0(4) 3_576 . . . ?
Cl Pt N1 C6 101.0(4) . . . . ?
N1 Pt N1 C2 -64(100) 3_576 . . . ?
Cl Pt N1 C2 116.9(4) 3_576 . . . ?
Cl Pt N1 C2 -63.1(4) . . . . ?
C6 N1 C2 C3 10.0(8) . . . . ?
Pt N1 C2 C3 174.0(4) . . . . ?
N1 C2 C3 C4 -5.2(8) . . . . ?
C2 C3 C4 O71 -179.5(5) . . . . ?
C2 C3 C4 C5 1.1(8) . . . . ?
O71 C4 C5 C6 178.8(5) . . . . ?
C3 C4 C5 C6 -1.8(9) . . . . ?
C4 C5 C6 N1 6.7(9) . . . . ?
C2 N1 C6 C5 -10.8(8) . . . . ?
Pt N1 C6 C5 -174.9(5) . . . . ?
C5 C4 O71 C72 -168.8(5) . . . . ?
C3 C4 O71 C72 11.9(8) . . . . ?
C4 O71 C72 C73 177.9(5) . . . . ?
O71 C72 C73 C74 64.3(6) . . . . ?
C72 C73 C74 C75 67.7(7) . . . . ?
C73 C74 C75 C76 66.5(7) . . . . ?
C74 C75 C76 C77 176.3(6) . . . . ?
C16 C11 C12 C13 54.7(6) . . . . ?
C11 C12 C13 C14 -56.1(6) . . . . ?
C12 C13 C14 C44 -68.9(5) . . . 3_576 ?
C12 C13 C14 C15 54.6(5) . . . . ?
C12 C13 C14 C17 174.4(4) . . . . ?
C44 C14 C15 C16 67.8(5) 3_576 . . . ?
C13 C14 C15 C16 -56.4(5) . . . . ?
C17 C14 C15 C16 -175.3(4) . . . . ?
C14 C15 C16 C11 60.2(5) . . . . ?
C12 C11 C16 C15 -56.5(5) . . . . ?
C44 C14 C17 C22 111.1(4) 3_576 . . . ?
C15 C14 C17 C22 -10.1(6) . . . . ?
C13 C14 C17 C22 -127.1(4) . . . . ?
C44 C14 C17 C18 -65.3(5) 3_576 . . . ?
C15 C14 C17 C18 173.6(4) . . . . ?
C13 C14 C17 C18 56.6(5) . . . . ?
C22 C17 C18 C19 -2.3(7) . . . . ?
C14 C17 C18 C19 174.3(4) . . . . ?
C17 C18 C19 C20 0.9(8) . . . . ?
C17 C18 C19 C23 -179.4(5) . . . . ?
C18 C19 C20 C21 0.6(7) . . . . ?
C23 C19 C20 C21 -179.2(4) . . . . ?
C18 C19 C20 N25 -173.0(4) . . . . ?
C23 C19 C20 N25 7.3(7) . . . . ?
C19 C20 C21 C22 -0.6(7) . . . . ?
N25 C20 C21 C22 172.8(4) . . . . ?
C19 C20 C21 C24 -179.0(5) . . . . ?
N25 C20 C21 C24 -5.6(7) . . . . ?
C18 C17 C22 C21 2.2(7) . . . . ?
C14 C17 C22 C21 -174.1(4) . . . . ?
C20 C21 C22 C17 -0.9(7) . . . . ?
C24 C21 C22 C17 177.6(4) . . . . ?
C21 C20 N25 C26 60.4(6) . . . . ?
C19 C20 N25 C26 -126.0(5) . . . . ?
C20 N25 C26 O27 6.7(7) . . . . ?
C20 N25 C26 C28 -173.6(4) . . . . ?
O27 C26 C28 C33 3.8(6) . . . . ?
N25 C26 C28 C33 -175.9(4) . . . . ?
O27 C26 C28 C29 -173.9(4) . . . . ?
N25 C26 C28 C29 6.5(6) . . . . ?
C33 C28 C29 C30 3.3(6) . . . . ?
C26 C28 C29 C30 -179.0(4) . . . . ?
C28 C29 C30 C31 -1.9(6) . . . . ?
C28 C29 C30 C38 -177.0(4) . . . . ?
C29 C30 C31 C32 -1.3(6) . . . . ?
C38 C30 C31 C32 174.0(4) . . . . ?
C30 C31 C32 C33 2.7(6) . . . . ?
C30 C31 C32 C34 -173.4(4) . . . . ?
C29 C28 C33 C32 -1.7(6) . . . . ?
C26 C28 C33 C32 -179.5(4) . . . . ?
C31 C32 C33 C28 -1.2(6) . . . . ?
C34 C32 C33 C28 175.2(4) . . . . ?
C31 C32 C34 C37 106.2(5) . . . . ?
C33 C32 C34 C37 -69.9(5) . . . . ?
C31 C32 C34 C36 -133.5(4) . . . . ?
C33 C32 C34 C36 50.4(5) . . . . ?
C31 C32 C34 C35 -11.3(6) . . . . ?
C33 C32 C34 C35 172.6(4) . . . . ?
C31 C30 C38 O39 -17.8(7) . . . . ?
C29 C30 C38 O39 157.3(4) . . . . ?
C31 C30 C38 N40 161.8(4) . . . . ?
C29 C30 C38 N40 -23.1(6) . . . . ?
O39 C38 N40 C41 -3.1(8) . . . . ?
C30 C38 N40 C41 177.2(4) . . . . ?
C38 N40 C41 C42 -60.9(7) . . . . ?
C38 N40 C41 C46 125.4(5) . . . . ?
C46 C41 C42 C43 0.3(7) . . . . ?
N40 C41 C42 C43 -173.2(4) . . . . ?
C46 C41 C42 C47 176.4(4) . . . . ?
N40 C41 C42 C47 2.9(7) . . . . ?
C41 C42 C43 C44 1.8(6) . . . . ?
C47 C42 C43 C44 -174.4(4) . . . . ?
C42 C43 C44 C45 -2.3(6) . . . . ?
C42 C43 C44 C14 169.0(4) . . . 3_576 ?
C43 C44 C45 C46 0.9(6) . . . . ?
C14 C44 C45 C46 -170.6(4) 3_576 . . . ?
C44 C45 C46 C41 1.0(7) . . . . ?
C44 C45 C46 C48 177.8(4) . . . . ?
C42 C41 C46 C45 -1.6(7) . . . . ?
N40 C41 C46 C45 172.1(4) . . . . ?
C42 C41 C46 C48 -178.4(5) . . . . ?
N40 C41 C46 C48 -4.6(7) . . . . ?
